data_1529714
loop_
_publ_author_name
'Calligaris, M.'
'Nardin, G.'

_publ_section_title
;
 Cation site location in hydrated chabazites. Crystal structure of barium-
 and cadmium-exchanged chabazites
;
_journal_name_full Zeolites
_journal_page_first 200
_journal_page_last 204
_journal_volume 2
_journal_year 1982
_chemical_formula_sum 'Al3.72 Ba1.4 H14.8 O31.4 Si8.28'
_chemical_name_systematic 'Ba1.4 (Al3.72 Si8.28 O24) (H2 O)7.4'
_space_group_IT_number 166
_symmetry_space_group_name_Hall '-P 3* 2'
_symmetry_space_group_name_H-M 'R -3 m :R'
_cell_angle_alpha 94.21
_cell_angle_beta 94.21
_cell_angle_gamma 94.21
_cell_formula_units_Z 1
_cell_length_a 9.42
_cell_length_b 9.42
_cell_length_c 9.42
_cell_volume 828.778
_citation_journal_id_ASTM ZEOLD3
_cod_data_source_file Calligaris_ZEOLD3_1982_972.cif
_cod_data_source_block H14.8Al3.72Ba1.4O31.4Si8.28
_cod_original_cell_volume 828.7784
_cod_original_sg_symbol_Hall '-R 3 2" (-y+z,x+z,-x+y+z)'
_cod_original_formula_sum 'H14.8 Al3.72 Ba1.4 O31.4 Si8.28'
_cod_database_code 1529714

loop_
_symmetry_equiv_pos_as_xyz
x,y,z
z,x,y
y,z,x
-y,-x,-z
-z,-y,-x
-x,-z,-y
-x,-y,-z
-z,-x,-y
-y,-z,-x
y,x,z
z,y,x
x,z,y

loop_
_atom_site_label
_atom_site_type_symbol
_atom_site_fract_x
_atom_site_fract_y
_atom_site_fract_z
_atom_site_occupancy
_atom_site_U_iso_or_equiv
Si1 Si+4 0.1046 0.3339 0.875 0.69 0.0
O5 O-2 0.5 0.5 0 1 0.0
Al1 Al+3 0.1046 0.3339 0.875 0.31 0.0
Ba2 Ba+2 0.4019 0.4019 0.4019 0.06 0.0
O6 O-2 0.2471 0.2471 0.5057 0.74 0.0
Ba3 Ba+2 0.5707 0.5707 0.2601 0.092 0.0
O2 O-2 0.1535 -0.1535 0.5 1 0.0
O1 O-2 0.2632 -0.2632 0 1 0.0
O4 O-2 0.025 0.025 0.3258 1 0.0
Ba1 Ba+2 0.2224 0.2224 0.2224 0.37 0.0
O3 O-2 0.2497 0.2497 0.8946 1 0.0
